data_7122707
loop_
_publ_author_name
'Simler, Thomas'
'Feuerstein, Thomas J.'
'Yadav, Ravi'
'Gamer, Michael T.'
'Roesky, Peter W.'

_publ_section_title
;
 Access to divalent lanthanide NHC complexes by redox-transmetallation
 from silver and CO2 insertion reactions
;
_journal_name_full 'Chemical Communications'
_journal_paper_doi 10.1039/C8CC08120D
_journal_year 2019
_chemical_formula_moiety 'C33 H48 Eu I2 N2 O3, C4 H8 O'
_chemical_formula_sum 'C37 H56 Eu I2 N2 O4'
_chemical_formula_weight 998.59
_space_group_crystal_system orthorhombic
_space_group_IT_number 61
_space_group_name_Hall '-P 2ac 2ab'
_space_group_name_H-M_alt 'P b c a'
_symmetry_space_group_name_Hall '-P 2ac 2ab'
_symmetry_space_group_name_H-M 'P b c a'
_atom_sites_solution_hydrogens geom
_audit_creation_date 2018-10-09
_audit_creation_method
;
Olex2 1.2
(compiled 2018.05.29 svn.r3508 for OlexSys, GUI svn.r5506)
;
_audit_update_record
;
2018-10-10 deposited with the CCDC.
2018-11-20 downloaded from the CCDC.
;
_cell_angle_alpha 90
_cell_angle_beta 90
_cell_angle_gamma 90
_cell_formula_units_Z 8
_cell_length_a 18.469(4)
_cell_length_b 19.153(4)
_cell_length_c 22.780(5)
_cell_measurement_reflns_used 23264
_cell_measurement_temperature 100
_cell_measurement_theta_max 29.20
_cell_measurement_theta_min 2.31
_cell_volume 8058(3)
_computing_cell_refinement
;
X-Area Recipe 1.33.0.0 (STOE, 2015)
PLATON (A.L.Spek, 2009)
;
_computing_data_collection
;
X-Area WinXpose 2.0.22.0 (STOE, 2016)
;
_computing_data_reduction
;
X-Area Integrate 1.73.1.0 (STOE, 2018)
X-Area LANA 1.73.2.0 (STOE, 2018)
PLATON (A.L.Spek, 2009)
;
_computing_molecular_graphics 'Diamond 4, Olex2 (Dolomanov et al., 2009)'
_computing_publication_material
;
STOE & Cie GmbH, X-Area, software package for collecting single-crystal or
multi-domain crystal data on STOE area-detector diffractometers, for image 
processing, for the correction and scaling of reflection intensities and 
for outlier rejection, version 1.84, Darmstadt 2018
MS Word (Microsoft)
Olex2 (Dolomanov et al., 2009)
;
_computing_structure_refinement 'SHELXL-2018/3 (Sheldrick, 2015)'
_computing_structure_solution 'SHELXS-2018/3 (Sheldrick, 2015)'
_diffrn_ambient_temperature 100
_diffrn_detector Pilatus200K
_diffrn_detector_area_resol_mean 5.81
_diffrn_detector_type 'DECTRIS PILATUS 200K'
_diffrn_measured_fraction_theta_full 0.998
_diffrn_measured_fraction_theta_max 0.998
_diffrn_measurement_details
;
 220 frames, detector distance = 60 mm
;
_diffrn_measurement_device 'Eulerian 4-circle diffractometer'
_diffrn_measurement_device_type 'STOE STADIVARI'
_diffrn_measurement_method 'rotation method, \w scans'
_diffrn_radiation_collimation '0.5 mm diameter, monocapillary'
_diffrn_radiation_monochromator 'plane graphite'
_diffrn_radiation_polarisn_norm 0
_diffrn_radiation_probe x-ray
_diffrn_radiation_type MoK\a
_diffrn_radiation_wavelength 0.71073
_diffrn_reflns_av_R_equivalents 0.0401
_diffrn_reflns_av_unetI/netI 0.0511
_diffrn_reflns_Laue_measured_fraction_full 0.998
_diffrn_reflns_Laue_measured_fraction_max 0.998
_diffrn_reflns_limit_h_max 22
_diffrn_reflns_limit_h_min -22
_diffrn_reflns_limit_k_max 23
_diffrn_reflns_limit_k_min -23
_diffrn_reflns_limit_l_max 25
_diffrn_reflns_limit_l_min -28
_diffrn_reflns_number 19763
_diffrn_reflns_point_group_measured_fraction_full 0.998
_diffrn_reflns_point_group_measured_fraction_max 0.998
_diffrn_reflns_theta_full 25.242
_diffrn_reflns_theta_max 26.000
_diffrn_reflns_theta_min 2.307
_diffrn_source 'Mo Genix 3D HF'
_diffrn_source_current 1.000
_diffrn_source_power 0.050
_diffrn_source_voltage 50
_exptl_absorpt_coefficient_mu 3.12
_exptl_absorpt_correction_T_max 0.7147
_exptl_absorpt_correction_T_min 0.3463
_exptl_absorpt_correction_type multi-scan
_exptl_absorpt_process_details
;
STOE X-Red32, absorption correction by Gaussian integration, analogous to
P. Coppens, "The Evaluation of Absorption and Extinction in Single-Crystal
Structure Analysis", published in: F. R. Ahmed (Editor), "Crystallographic
Computing", Munksgaard, Copenhagen (1970), 255 - 270.
Afterwards scaling of reflection intensities was performed within STOE LANA.
J. Koziskova, F. Hahn, J. Richter, J. Kozisek, "Comparison of different
absorption corrections on the model structure of tetrakis(\m~2~-acetato)-
diaqua-di-copper(II)", Acta Chimica Slovaca, vol. 9, no. 2, 2016, pp. 136 - 140.
;
_exptl_crystal_colour yellow
_exptl_crystal_colour_primary yellow
_exptl_crystal_density_diffrn 1.646
_exptl_crystal_density_method 'not measured'
_exptl_crystal_description plate
_exptl_crystal_F_000 3944
_exptl_crystal_size_max 0.282
_exptl_crystal_size_mid 0.185
_exptl_crystal_size_min 0.026
_refine_diff_density_max 0.823
_refine_diff_density_min -1.058
_refine_diff_density_rms 0.149
_refine_ls_extinction_method none
_refine_ls_goodness_of_fit_ref 1.007
_refine_ls_hydrogen_treatment constr
_refine_ls_matrix_type full
_refine_ls_number_parameters 466
_refine_ls_number_reflns 7914
_refine_ls_number_restraints 132
_refine_ls_restrained_S_all 1.002
_refine_ls_R_factor_all 0.0636
_refine_ls_R_factor_gt 0.0419
_refine_ls_shift/su_max 0.001
_refine_ls_shift/su_mean 0.000
_refine_ls_structure_factor_coef Fsqd
_refine_ls_weighting_details 'w=1/[\s^2^(Fo^2^)+(0.0677P)^2^] where P=(Fo^2^+2Fc^2^)/3'
_refine_ls_weighting_scheme calc
_refine_ls_wR_factor_gt 0.1033
_refine_ls_wR_factor_ref 0.1144
_reflns_Friedel_coverage 0.000
_reflns_number_gt 5897
_reflns_number_total 7914
_reflns_threshold_expression 'I > 2\s(I)'
_cod_data_source_file c8cc08120d2.cif
_cod_data_source_block txs191
_cod_original_cell_volume 8059(3)
_cod_database_code 7122707
_shelx_shelxl_version_number 2018/3
_shelx_space_group_comment
;
The symmetry employed for this shelxl refinement is uniquely defined
by the following loop, which should always be used as a source of
symmetry information in preference to the above space-group names.
They are only intended as comments.
;
_shelx_estimated_absorpt_t_max 0.923
_shelx_estimated_absorpt_t_min 0.473
_olex2_refinement_description
;
1. Fixed Uiso
 At 1.2 times of:
  All C(H) groups, All C(H,H) groups
 At 1.5 times of:
  All C(H,H,H) groups
2. Restrained distances
 C37A-C36A \\sim C36A-C35A \\sim C35A-C34A
 with sigma of 0.02
 O4A-C37A \\sim O4A-C34A
 with sigma of 0.02
 O4A-C36A \\sim O4A-C35A
 with sigma of 0.04
 C36A-C34A \\sim C37A-C35A
 with sigma of 0.04
 C37B-C36B \\sim C36B-C35B \\sim C35B-C34B
 with sigma of 0.02
 O4B-C37B \\sim O4B-C34B
 with sigma of 0.02
 O4B-C36B \\sim O4B-C35B
 with sigma of 0.04
 C36B-C34B \\sim C37B-C35B
 with sigma of 0.04
3. Uiso/Uaniso restraints and constraints
O4A \\sim C34A \\sim C35A \\sim C36A \\sim C37A: within 2A with sigma of 0.04
and sigma for terminal atoms of 0.08
O4B \\sim C34B \\sim C35B \\sim C36B \\sim C37B: within 2A with sigma of 0.04
and sigma for terminal atoms of 0.08
4. Rigid body (RIGU) restrains
 O4A, C34A, C35A, C36A, C37A
 with sigma for 1-2 distances of 0.004 and sigma for 1-3 distances of 0.004
 O4B, C34B, C35B, C36B, C37B
 with sigma for 1-2 distances of 0.004 and sigma for 1-3 distances of 0.004
5. Others
 Fixed Sof: O4B(0.5) C34B(0.5) H34A(0.5) H34B(0.5) C35B(0.5) H35A(0.5)
 H35B(0.5) C36B(0.5) H36A(0.5) H36B(0.5) C37B(0.5) H37A(0.5) H37B(0.5) O4A(0.5)
 C34A(0.5) H34C(0.5) H34D(0.5) C35A(0.5) H35C(0.5) H35D(0.5) C36A(0.5)
 H36C(0.5) H36D(0.5) C37A(0.5) H37C(0.5) H37D(0.5)
6.a Secondary CH2 refined with riding coordinates:
 C22(H22A,H22B), C23(H23A,H23B), C24(H24A,H24B), C25(H25A,H25B), C26(H26A,
 H26B), C27(H27A,H27B), C28(H28A,H28B), C29(H29A,H29B), C30(H30A,H30B),
 C31(H31A,H31B), C32(H32A,H32B), C33(H33A,H33B), C34B(H34A,H34B), C35B(H35A,
 H35B), C36B(H36A,H36B), C37B(H37A,H37B), C34A(H34C,H34D), C35A(H35C,H35D),
 C36A(H36C,H36D), C37A(H37C,H37D)
6.b Aromatic/amide H refined with riding coordinates:
 C2(H2), C3(H3), C7(H7), C10(H10), C16(H16), C19(H19)
6.c Idealised Me refined as rotating group:
 C6(H6A,H6B,H6C), C9(H9A,H9B,H9C), C12(H12A,H12B,H12C), C15(H15A,H15B,H15C),
 C18(H18A,H18B,H18C), C21(H21A,H21B,H21C)
;
_olex2_submission_special_instructions 'No special instructions were received'

loop_
_space_group_symop_operation_xyz
'x, y, z'
'-x+1/2, -y, z+1/2'
'-x, y+1/2, -z+1/2'
'x+1/2, -y+1/2, -z'
'-x, -y, -z'
'x-1/2, y, -z-1/2'
'x, -y-1/2, z-1/2'
'-x-1/2, y-1/2, z'

loop_
_atom_site_label
_atom_site_type_symbol
_atom_site_fract_x
_atom_site_fract_y
_atom_site_fract_z
_atom_site_U_iso_or_equiv
_atom_site_adp_type
_atom_site_occupancy
_atom_site_site_symmetry_order
_atom_site_calc_flag
_atom_site_refinement_flags_posn
_atom_site_refinement_flags_adp
_atom_site_refinement_flags_occupancy
_atom_site_disorder_assembly
_atom_site_disorder_group
Eu Eu 0.36160(2) 0.27287(2) 0.36414(2) 0.02459(10) Uani 1 1 d . . . . .
I1 I 0.46880(2) 0.33250(2) 0.26488(2) 0.03664(12) Uani 1 1 d . . . . .
I2 I 0.25339(2) 0.20580(2) 0.45957(2) 0.03267(12) Uani 1 1 d . . . . .
O1 O 0.2697(2) 0.2599(2) 0.28073(17) 0.0302(9) Uani 1 1 d . . . . .
O2 O 0.3833(2) 0.1496(2) 0.32310(17) 0.0358(10) Uani 1 1 d . . . . .
O3 O 0.4743(2) 0.2366(2) 0.42093(18) 0.0350(10) Uani 1 1 d . . . . .
N1 N 0.2931(2) 0.4560(2) 0.3879(2) 0.0268(10) Uani 1 1 d . . . . .
N2 N 0.3539(2) 0.4298(2) 0.4641(2) 0.0271(10) Uani 1 1 d . . . . .
C1 C 0.3343(3) 0.4028(3) 0.4104(2) 0.0259(12) Uani 1 1 d . . . . .
C2 C 0.2884(3) 0.5126(3) 0.4252(3) 0.0331(14) Uani 1 1 d . . . . .
H2 H 0.262930 0.554920 0.418287 0.040 Uiso 1 1 calc R . . . .
C3 C 0.3269(3) 0.4960(3) 0.4733(3) 0.0346(14) Uani 1 1 d . . . . .
H3 H 0.334134 0.524306 0.506989 0.041 Uiso 1 1 calc R . . . .
C4 C 0.4021(3) 0.3965(3) 0.5046(2) 0.0265(12) Uani 1 1 d . . . . .
C5 C 0.4760(3) 0.3975(3) 0.4931(2) 0.0260(12) Uani 1 1 d . . . . .
C6 C 0.5063(3) 0.4296(3) 0.4382(3) 0.0323(13) Uani 1 1 d . . . . .
H6A H 0.559322 0.428097 0.439589 0.048 Uiso 1 1 calc GR . . . .
H6B H 0.490201 0.478207 0.435176 0.048 Uiso 1 1 calc GR . . . .
H6C H 0.489209 0.403383 0.403924 0.048 Uiso 1 1 calc GR . . . .
C7 C 0.5220(3) 0.3673(3) 0.5349(3) 0.0298(13) Uani 1 1 d . . . . .
H7 H 0.572716 0.367474 0.527995 0.036 Uiso 1 1 calc R . . . .
C8 C 0.4962(3) 0.3372(3) 0.5857(3) 0.0319(13) Uani 1 1 d . . . . .
C9 C 0.5474(4) 0.3055(3) 0.6299(3) 0.0399(16) Uani 1 1 d . . . . .
H9A H 0.588563 0.284390 0.609282 0.060 Uiso 1 1 calc GR . . . .
H9B H 0.522034 0.269566 0.652530 0.060 Uiso 1 1 calc GR . . . .
H9C H 0.565035 0.341950 0.656496 0.060 Uiso 1 1 calc GR . . . .
C10 C 0.4213(3) 0.3374(3) 0.5958(2) 0.0327(14) Uani 1 1 d . . . . .
H10 H 0.402949 0.316829 0.630691 0.039 Uiso 1 1 calc R . . . .
C11 C 0.3733(3) 0.3670(3) 0.5560(2) 0.0276(13) Uani 1 1 d . . . . .
C12 C 0.2926(3) 0.3668(4) 0.5676(3) 0.0371(15) Uani 1 1 d . . . . .
H12A H 0.282099 0.336528 0.601215 0.056 Uiso 1 1 calc GR . . . .
H12B H 0.267173 0.349236 0.532844 0.056 Uiso 1 1 calc GR . . . .
H12C H 0.276413 0.414399 0.576172 0.056 Uiso 1 1 calc GR . . . .
C13 C 0.2585(3) 0.4548(3) 0.3308(2) 0.0267(12) Uani 1 1 d . . . . .
C14 C 0.2927(3) 0.4882(3) 0.2850(3) 0.0291(13) Uani 1 1 d . . . . .
C15 C 0.3661(3) 0.5203(3) 0.2918(3) 0.0362(15) Uani 1 1 d . . . . .
H15A H 0.367104 0.548934 0.327438 0.054 Uiso 1 1 calc GR . . . .
H15B H 0.376667 0.549632 0.257618 0.054 Uiso 1 1 calc GR . . . .
H15C H 0.402544 0.483295 0.294821 0.054 Uiso 1 1 calc GR . . . .
C16 C 0.2565(3) 0.4914(3) 0.2308(3) 0.0308(13) Uani 1 1 d . . . . .
H16 H 0.278153 0.515466 0.198893 0.037 Uiso 1 1 calc R . . . .
C17 C 0.1892(3) 0.4598(3) 0.2233(3) 0.0309(13) Uani 1 1 d . . . . .
C18 C 0.1511(4) 0.4621(4) 0.1642(3) 0.0429(16) Uani 1 1 d . . . . .
H18A H 0.152009 0.509883 0.148899 0.064 Uiso 1 1 calc GR . . . .
H18B H 0.100783 0.446828 0.168887 0.064 Uiso 1 1 calc GR . . . .
H18C H 0.175972 0.430925 0.136634 0.064 Uiso 1 1 calc GR . . . .
C19 C 0.1575(3) 0.4262(3) 0.2709(3) 0.0294(13) Uani 1 1 d . . . . .
H19 H 0.111409 0.404922 0.265899 0.035 Uiso 1 1 calc R . . . .
C20 C 0.1906(3) 0.4227(3) 0.3253(2) 0.0287(13) Uani 1 1 d . . . . .
C21 C 0.1538(3) 0.3880(3) 0.3765(3) 0.0332(14) Uani 1 1 d . . . . .
H21A H 0.183751 0.349322 0.390677 0.050 Uiso 1 1 calc GR . . . .
H21B H 0.106480 0.370122 0.364136 0.050 Uiso 1 1 calc GR . . . .
H21C H 0.147113 0.422127 0.408159 0.050 Uiso 1 1 calc GR . . . .
C22 C 0.2090(4) 0.2124(4) 0.2833(3) 0.0477(18) Uani 1 1 d . . . . .
H22A H 0.168177 0.233773 0.305022 0.057 Uiso 1 1 calc R . . . .
H22B H 0.223001 0.168544 0.303377 0.057 Uiso 1 1 calc R . . . .
C23 C 0.1877(4) 0.1980(3) 0.2208(3) 0.0401(16) Uani 1 1 d . . . . .
H23A H 0.135813 0.185612 0.217636 0.048 Uiso 1 1 calc R . . . .
H23B H 0.217343 0.160119 0.203551 0.048 Uiso 1 1 calc R . . . .
C24 C 0.2037(3) 0.2679(3) 0.1920(3) 0.0336(14) Uani 1 1 d . . . . .
H24A H 0.211898 0.262492 0.149290 0.040 Uiso 1 1 calc R . . . .
H24B H 0.163568 0.301373 0.198395 0.040 Uiso 1 1 calc R . . . .
C25 C 0.2720(3) 0.2914(3) 0.2230(3) 0.0336(14) Uani 1 1 d . . . . .
H25A H 0.315404 0.275618 0.201304 0.040 Uiso 1 1 calc R . . . .
H25B H 0.273309 0.342937 0.226187 0.040 Uiso 1 1 calc R . . . .
C26 C 0.3925(4) 0.1354(4) 0.2605(3) 0.0419(16) Uani 1 1 d . . . . .
H26A H 0.395105 0.179371 0.237678 0.050 Uiso 1 1 calc R . . . .
H26B H 0.352255 0.106556 0.245171 0.050 Uiso 1 1 calc R . . . .
C27 C 0.4639(4) 0.0960(4) 0.2579(3) 0.0520(19) Uani 1 1 d . . . . .
H27A H 0.463690 0.061960 0.225251 0.062 Uiso 1 1 calc R . . . .
H27B H 0.504804 0.128707 0.252328 0.062 Uiso 1 1 calc R . . . .
C28 C 0.4699(4) 0.0594(4) 0.3157(3) 0.0501(18) Uani 1 1 d . . . . .
H28A H 0.516529 0.070535 0.335046 0.060 Uiso 1 1 calc R . . . .
H28B H 0.466427 0.008178 0.310556 0.060 Uiso 1 1 calc R . . . .
C29 C 0.4063(4) 0.0869(3) 0.3519(3) 0.0476(18) Uani 1 1 d . . . . .
H29A H 0.366467 0.052269 0.352799 0.057 Uiso 1 1 calc R . . . .
H29B H 0.421581 0.096872 0.392647 0.057 Uiso 1 1 calc R . . . .
C30 C 0.4729(3) 0.2046(3) 0.4790(3) 0.0349(14) Uani 1 1 d . . . . .
H30A H 0.441793 0.162473 0.479017 0.042 Uiso 1 1 calc R . . . .
H30B H 0.454209 0.237843 0.508628 0.042 Uiso 1 1 calc R . . . .
C31 C 0.5511(3) 0.1853(4) 0.4922(3) 0.0433(16) Uani 1 1 d . . . . .
H31A H 0.574515 0.221241 0.516965 0.052 Uiso 1 1 calc R . . . .
H31B H 0.554030 0.139624 0.512412 0.052 Uiso 1 1 calc R . . . .
C32 C 0.5859(4) 0.1818(4) 0.4329(3) 0.0510(18) Uani 1 1 d . . . . .
H32A H 0.638529 0.190969 0.435386 0.061 Uiso 1 1 calc R . . . .
H32B H 0.577819 0.135837 0.414240 0.061 Uiso 1 1 calc R . . . .
C33 C 0.5480(4) 0.2382(4) 0.4005(3) 0.052(2) Uani 1 1 d . . . . .
H33A H 0.570404 0.284073 0.408973 0.063 Uiso 1 1 calc R . . . .
H33B H 0.550071 0.229684 0.357710 0.063 Uiso 1 1 calc R . . . .
O4B O 0.4615(11) 0.0525(10) 0.5577(10) 0.076(5) Uani 0.5 1 d D U P A 1
C34B C 0.4382(13) 0.0979(15) 0.6029(12) 0.057(5) Uani 0.5 1 d D U P A 1
H34A H 0.450978 0.146488 0.592330 0.068 Uiso 0.5 1 calc R . P A 1
H34B H 0.464121 0.086045 0.639639 0.068 Uiso 0.5 1 calc R . P A 1
C35B C 0.3537(14) 0.0933(15) 0.6142(12) 0.080(9) Uani 0.5 1 d D U P A 1
H35A H 0.327438 0.132324 0.595310 0.096 Uiso 0.5 1 calc R . P A 1
H35B H 0.342216 0.092196 0.656606 0.096 Uiso 0.5 1 calc R . P A 1
C36B C 0.3364(13) 0.0200(10) 0.5830(11) 0.067(6) Uani 0.5 1 d D U P A 1
H36A H 0.286106 0.017465 0.568218 0.081 Uiso 0.5 1 calc R . P A 1
H36B H 0.346482 -0.020307 0.608960 0.081 Uiso 0.5 1 calc R . P A 1
C37B C 0.3949(13) 0.0269(12) 0.5306(8) 0.063(5) Uani 0.5 1 d D U P A 1
H37A H 0.403181 -0.018962 0.511832 0.075 Uiso 0.5 1 calc R . P A 1
H37B H 0.377536 0.060150 0.500438 0.075 Uiso 0.5 1 calc R . P A 1
O4A O 0.4407(11) 0.0276(11) 0.5541(12) 0.093(6) Uani 0.5 1 d D U P B 2
C34A C 0.4280(12) 0.0827(16) 0.6011(16) 0.067(7) Uani 0.5 1 d D U P B 2
H34C H 0.441522 0.064474 0.640232 0.080 Uiso 0.5 1 calc R . P B 2
H34D H 0.457201 0.124958 0.592896 0.080 Uiso 0.5 1 calc R . P B 2
C35A C 0.3568(10) 0.0977(13) 0.5991(10) 0.051(4) Uani 0.5 1 d D U P B 2
H35C H 0.348750 0.139444 0.574338 0.061 Uiso 0.5 1 calc R . P B 2
H35D H 0.338939 0.108061 0.639146 0.061 Uiso 0.5 1 calc R . P B 2
C36A C 0.3198(11) 0.0419(12) 0.5763(12) 0.069(6) Uani 0.5 1 d D U P B 2
H36C H 0.307896 0.008061 0.607719 0.083 Uiso 0.5 1 calc R . P B 2
H36D H 0.274197 0.057699 0.557781 0.083 Uiso 0.5 1 calc R . P B 2
C37A C 0.3630(10) 0.0126(13) 0.5365(11) 0.068(6) Uani 0.5 1 d D U P B 2
H37C H 0.352961 0.032152 0.497158 0.081 Uiso 0.5 1 calc R . P B 2
H37D H 0.354628 -0.038465 0.535175 0.081 Uiso 0.5 1 calc R . P B 2

loop_
_atom_site_aniso_label
_atom_site_aniso_U_11
_atom_site_aniso_U_22
_atom_site_aniso_U_33
_atom_site_aniso_U_23
_atom_site_aniso_U_13
_atom_site_aniso_U_12
Eu 0.01886(15) 0.02638(16) 0.02853(16) -0.00190(12) 0.00118(12) -0.00068(12)
I1 0.0260(2) 0.0484(3) 0.0355(2) 0.00339(19) 0.00336(17) -0.00935(18)
I2 0.0284(2) 0.0331(2) 0.0365(2) 0.00008(17) 0.00543(17) -0.00459(17)
O1 0.025(2) 0.037(2) 0.029(2) 0.0035(18) 0.0001(17) -0.0082(18)
O2 0.044(3) 0.030(2) 0.033(2) -0.0032(19) 0.003(2) 0.0029(19)
O3 0.024(2) 0.046(3) 0.035(2) 0.005(2) 0.0004(19) 0.0064(19)
N1 0.021(2) 0.029(2) 0.031(2) -0.002(2) -0.004(2) 0.003(2)
N2 0.019(2) 0.031(3) 0.031(2) -0.002(2) -0.003(2) -0.001(2)
C1 0.013(2) 0.032(3) 0.032(3) -0.004(3) 0.003(2) -0.007(2)
C2 0.036(3) 0.024(3) 0.040(3) -0.010(3) -0.005(3) 0.006(3)
C3 0.031(3) 0.032(3) 0.040(3) -0.012(3) -0.004(3) 0.000(3)
C4 0.022(3) 0.024(3) 0.033(3) -0.004(3) -0.001(2) -0.002(2)
C5 0.020(3) 0.027(3) 0.030(3) -0.003(3) 0.001(2) -0.004(2)
C6 0.025(3) 0.035(3) 0.036(3) 0.002(3) 0.004(3) -0.007(3)
C7 0.018(3) 0.036(3) 0.035(3) -0.007(3) 0.003(3) 0.000(2)
C8 0.033(3) 0.033(3) 0.030(3) -0.007(3) -0.006(3) -0.003(3)
C9 0.043(4) 0.041(4) 0.036(3) 0.004(3) -0.009(3) 0.002(3)
C10 0.030(3) 0.041(3) 0.026(3) -0.003(3) 0.007(3) 0.000(3)
C11 0.023(3) 0.037(3) 0.023(3) -0.004(3) 0.003(2) -0.002(2)
C12 0.025(3) 0.051(4) 0.036(3) -0.006(3) 0.001(3) -0.003(3)
C13 0.018(3) 0.028(3) 0.034(3) -0.003(3) -0.005(2) 0.000(2)
C14 0.026(3) 0.028(3) 0.034(3) 0.000(3) -0.001(3) 0.000(2)
C15 0.023(3) 0.032(3) 0.053(4) 0.007(3) 0.003(3) -0.005(3)
C16 0.031(3) 0.028(3) 0.033(3) 0.003(3) 0.004(3) -0.005(3)
C17 0.032(3) 0.028(3) 0.032(3) 0.002(3) -0.008(3) 0.007(3)
C18 0.043(4) 0.048(4) 0.037(4) -0.001(3) -0.014(3) -0.006(3)
C19 0.023(3) 0.026(3) 0.039(3) -0.006(3) -0.005(3) -0.004(2)
C20 0.023(3) 0.030(3) 0.034(3) -0.005(3) 0.000(3) 0.002(2)
C21 0.023(3) 0.036(3) 0.041(3) 0.002(3) 0.004(3) -0.005(3)
C22 0.032(4) 0.066(5) 0.046(4) 0.008(4) -0.003(3) -0.028(3)
C23 0.032(3) 0.047(4) 0.041(4) -0.001(3) -0.004(3) -0.011(3)
C24 0.033(3) 0.034(3) 0.034(3) -0.001(3) -0.005(3) 0.002(3)
C25 0.030(3) 0.037(3) 0.034(3) 0.004(3) 0.000(3) 0.003(3)
C26 0.043(4) 0.044(4) 0.039(4) -0.007(3) -0.003(3) 0.009(3)
C27 0.035(4) 0.061(5) 0.060(5) -0.014(4) 0.003(4) 0.008(4)
C28 0.037(4) 0.044(4) 0.069(5) -0.006(4) -0.018(4) -0.005(3)
C29 0.063(5) 0.036(4) 0.044(4) -0.004(3) 0.001(4) -0.008(4)
C30 0.027(3) 0.034(3) 0.043(4) 0.002(3) -0.005(3) -0.002(3)
C31 0.034(4) 0.052(4) 0.043(4) 0.005(3) -0.009(3) 0.010(3)
C32 0.029(4) 0.074(5) 0.050(4) -0.006(4) -0.002(3) 0.018(4)
C33 0.028(3) 0.083(5) 0.047(4) 0.020(4) 0.007(3) 0.020(4)
O4B 0.078(11) 0.072(11) 0.077(9) -0.012(8) 0.015(8) 0.007(7)
C34B 0.086(12) 0.048(10) 0.035(9) 0.003(7) 0.011(8) -0.024(8)
C35B 0.095(13) 0.075(13) 0.070(16) -0.051(13) 0.028(10) -0.023(10)
C36B 0.085(13) 0.032(8) 0.085(13) -0.028(9) 0.019(12) -0.009(9)
C37B 0.095(15) 0.058(11) 0.035(8) -0.010(7) 0.002(8) 0.002(10)
O4A 0.055(9) 0.102(14) 0.121(13) -0.034(12) 0.003(9) 0.014(9)
C34A 0.050(8) 0.062(14) 0.088(14) -0.015(11) -0.014(9) 0.001(8)
C35A 0.049(8) 0.073(11) 0.030(9) 0.004(7) 0.011(7) 0.009(7)
C36A 0.049(8) 0.090(14) 0.068(11) -0.027(11) -0.018(7) 0.019(8)
C37A 0.054(11) 0.067(12) 0.082(12) -0.021(9) -0.009(8) 0.003(9)

loop_
_atom_type_symbol
_atom_type_description
_atom_type_scat_dispersion_real
_atom_type_scat_dispersion_imag
_atom_type_scat_source
C C 0.0033 0.0016 'International Tables Vol C Tables 4.2.6.8 and 6.1.1.4'
H H 0.0000 0.0000 'International Tables Vol C Tables 4.2.6.8 and 6.1.1.4'
Eu Eu -0.1578 3.6682 'International Tables Vol C Tables 4.2.6.8 and 6.1.1.4'
I I -0.4742 1.8119 'International Tables Vol C Tables 4.2.6.8 and 6.1.1.4'
N N 0.0061 0.0033 'International Tables Vol C Tables 4.2.6.8 and 6.1.1.4'
O O 0.0106 0.0060 'International Tables Vol C Tables 4.2.6.8 and 6.1.1.4'

loop_
_geom_angle_atom_site_label_1
_geom_angle_atom_site_label_2
_geom_angle_atom_site_label_3
_geom_angle
I1 Eu I2 177.010(14)
O1 Eu I1 85.45(9)
O1 Eu I2 92.93(9)
O1 Eu O2 75.21(13)
O1 Eu C1 104.53(15)
O2 Eu I1 88.54(9)
O2 Eu I2 88.62(9)
O2 Eu C1 177.91(14)
O3 Eu I1 87.18(9)
O3 Eu I2 93.18(9)
O3 Eu O1 153.19(13)
O3 Eu O2 78.87(13)
O3 Eu C1 101.63(15)
C1 Eu I1 93.51(11)
C1 Eu I2 89.32(11)
C22 O1 Eu 123.0(4)
C25 O1 Eu 128.0(3)
C25 O1 C22 108.8(5)
C26 O2 Eu 122.9(3)
C29 O2 Eu 130.5(4)
C29 O2 C26 104.9(4)
C30 O3 Eu 124.1(3)
C33 O3 Eu 127.1(4)
C33 O3 C30 108.6(4)
C1 N1 C2 112.9(5)
C1 N1 C13 124.6(5)
C2 N1 C13 122.5(5)
C1 N2 C3 112.6(5)
C1 N2 C4 124.6(5)
C3 N2 C4 122.5(5)
N1 C1 Eu 129.1(4)
N1 C1 N2 101.5(5)
N2 C1 Eu 129.3(4)
C3 C2 N1 106.3(5)
C2 C3 N2 106.7(5)
C5 C4 N2 118.9(5)
C5 C4 C11 122.2(5)
C11 C4 N2 118.8(5)
C4 C5 C6 121.9(5)
C4 C5 C7 117.5(5)
C7 C5 C6 120.6(5)
C8 C7 C5 122.2(5)
C7 C8 C9 120.7(6)
C7 C8 C10 118.5(5)
C10 C8 C9 120.7(5)
C11 C10 C8 121.7(5)
C4 C11 C12 121.2(5)
C10 C11 C4 117.8(5)
C10 C11 C12 121.0(5)
C14 C13 N1 118.0(5)
C14 C13 C20 123.1(5)
C20 C13 N1 118.8(5)
C13 C14 C15 121.8(5)
C13 C14 C16 117.8(5)
C16 C14 C15 120.4(5)
C17 C16 C14 121.0(5)
C16 C17 C18 120.6(5)
C19 C17 C16 118.8(5)
C19 C17 C18 120.6(5)
C20 C19 C17 122.3(5)
C13 C20 C21 121.8(5)
C19 C20 C13 117.0(5)
C19 C20 C21 121.1(5)
O1 C22 C23 106.2(5)
C22 C23 C24 101.4(5)
C25 C24 C23 102.8(5)
O1 C25 C24 106.1(5)
O2 C26 C27 103.3(5)
C28 C27 C26 105.3(6)
C27 C28 C29 104.7(6)
O2 C29 C28 105.7(5)
O3 C30 C31 105.3(5)
C32 C31 C30 103.9(5)
C33 C32 C31 102.4(5)
O3 C33 C32 105.7(5)
C34B O4B C37B 104.9(17)
O4B C34B C35B 112.5(14)
C34B C35B C36B 100.0(13)
C35B C36B C37B 97.0(12)
O4B C37B C36B 106.2(14)
C37A O4A C34A 99.9(16)
C35A C34A O4A 106.0(15)
C34A C35A C36A 109.5(16)
C37A C36A C35A 106.7(15)
C36A C37A O4A 107.9(14)

loop_
_geom_bond_atom_site_label_1
_geom_bond_atom_site_label_2
_geom_bond_distance
Eu I1 3.2150(6)
Eu I2 3.2204(6)
Eu O1 2.560(4)
Eu O2 2.572(4)
Eu O3 2.547(4)
Eu C1 2.749(6)
O1 C22 1.446(7)
O1 C25 1.446(7)
O2 C26 1.462(7)
O2 C29 1.432(8)
O3 C30 1.459(7)
O3 C33 1.438(7)
N1 C1 1.372(7)
N1 C2 1.380(7)
N1 C13 1.450(7)
N2 C1 1.377(7)
N2 C3 1.377(7)
N2 C4 1.430(7)
C2 C3 1.344(8)
C4 C5 1.390(7)
C4 C11 1.405(8)
C5 C6 1.503(8)
C5 C7 1.402(8)
C7 C8 1.377(8)
C8 C9 1.509(8)
C8 C10 1.402(8)
C10 C11 1.388(8)
C11 C12 1.513(8)
C13 C14 1.379(8)
C13 C20 1.402(8)
C14 C15 1.496(8)
C14 C16 1.404(8)
C16 C17 1.393(8)
C17 C18 1.520(8)
C17 C19 1.390(8)
C19 C20 1.383(8)
C20 C21 1.505(8)
C22 C23 1.503(9)
C23 C24 1.521(8)
C24 C25 1.515(8)
C26 C27 1.520(9)
C27 C28 1.496(10)
C28 C29 1.529(10)
C30 C31 1.521(8)
C31 C32 1.496(9)
C32 C33 1.483(9)
O4B C34B 1.41(2)
O4B C37B 1.46(2)
C34B C35B 1.58(2)
C35B C36B 1.60(2)
C36B C37B 1.61(2)
O4A C34A 1.52(2)
O4A C37A 1.52(2)
C34A C35A 1.35(2)
C35A C36A 1.37(2)
C36A C37A 1.33(2)
